data_4129939
loop_
_publ_author_name
'Movsisyan, Levon D.'
'Franz, Michael'
'Hampel, Frank'
'Thompson, Amber L.'
'Tykwinski, Rik R.'
'Anderson, Harry L.'

_publ_section_title
;
 Polyyne Rotaxanes: Stabilization by Encapsulation.
;
_journal_issue 4
_journal_name_full 'Journal of the American Chemical Society'
_journal_page_first 1366
_journal_page_last 1376
_journal_paper_doi 10.1021/jacs.5b12049
_journal_volume 138
_journal_year 2016
_chemical_formula_moiety 'C98 H126, C38 H26 N2 O3'
_chemical_formula_sum 'C136 H152 N2 O3'
_chemical_formula_weight 1862.60
_chemical_melting_point ?
_space_group_crystal_system monoclinic
_space_group_IT_number 14
_space_group_name_Hall '-P 2ybc'
_space_group_name_H-M_alt 'P 1 21/c 1'
_atom_sites_solution_hydrogens geom
_atom_sites_solution_primary direct
_atom_sites_solution_secondary difmap
_audit_creation_date 2013-01-30
_audit_creation_method
;
  Olex2 1.2-ac2
  (compiled 2012.03.27 svn.r2268, GUI svn.r4156)
;
_cell_angle_alpha 90.00
_cell_angle_beta 93.5137(16)
_cell_angle_gamma 90.00
_cell_formula_units_Z 4
_cell_length_a 14.4432(2)
_cell_length_b 15.6903(3)
_cell_length_c 51.6380(9)
_cell_measurement_reflns_used 13263
_cell_measurement_temperature 173.00(10)
_cell_measurement_theta_max 61.6772
_cell_measurement_theta_min 3.0629
_cell_volume 11680.1(3)
_computing_cell_refinement
;
CrysAlisPro, Agilent Technologies,
Version 1.171.36.21 (release 14-08-2012 CrysAlis171 .NET)
(compiled Sep 14 2012,17:21:16)
;
_computing_data_collection
;
CrysAlisPro, Agilent Technologies,
Version 1.171.36.21 (release 14-08-2012 CrysAlis171 .NET)
(compiled Sep 14 2012,17:21:16)
;
_computing_data_reduction
;
CrysAlisPro, Agilent Technologies,
Version 1.171.36.21 (release 14-08-2012 CrysAlis171 .NET)
(compiled Sep 14 2012,17:21:16)
;
_computing_molecular_graphics
;
O. V. Dolomanov, L. J. Bourhis, R. J. Gildea, J. A. K. Howard and H. Puschmann,
OLEX2: a complete structure solution, refinement and analysis program.
J. Appl. Cryst. (2009). 42, 339-341.
;
_computing_publication_material
;
O. V. Dolomanov, L. J. Bourhis, R. J. Gildea, J. A. K. Howard and H. Puschmann,
OLEX2: a complete structure solution, refinement and analysis program.
J. Appl. Cryst. (2009). 42, 339-341.
;
_computing_structure_refinement
;
SHELXL, G.M. Sheldrick, Acta Cryst.
(2008). A64, 112-122
;
_computing_structure_solution
;
SHELXS, G.M. Sheldrick, Acta Cryst.
(2008). A64, 112-122
;
_diffrn_ambient_temperature 173.00(10)
_diffrn_detector_area_resol_mean 10.6144
_diffrn_measured_fraction_theta_full 0.9853
_diffrn_measured_fraction_theta_max 0.9075
_diffrn_measurement_details
;
#__ type_ start__ end____ width___ exp.time_
  1 omega  -87.00  -34.00   1.0000    2.0800
omega____ theta____ kappa____ phi______ frames
    -        0.0000  178.0000 -180.0000 53

#__ type_ start__ end____ width___ exp.time_
  2 omega -126.00  -80.00   1.0000    8.3300
omega____ theta____ kappa____ phi______ frames
    -      -43.5000  -94.0000  -90.0000 46

#__ type_ start__ end____ width___ exp.time_
  3 omega   57.00  143.00   1.0000    8.3300
omega____ theta____ kappa____ phi______ frames
    -       82.4277   45.0000  120.0000 86

#__ type_ start__ end____ width___ exp.time_
  4 omega   32.00  116.00   1.0000    8.3300
omega____ theta____ kappa____ phi______ frames
    -       82.4277 -125.0000   30.0000 84

#__ type_ start__ end____ width___ exp.time_
  5 omega   26.00   99.00   1.0000    8.3300
omega____ theta____ kappa____ phi______ frames
    -       82.4277 -125.0000 -180.0000 73

#__ type_ start__ end____ width___ exp.time_
  6 omega   57.00  147.00   1.0000    8.3300
omega____ theta____ kappa____ phi______ frames
    -       82.4277   61.0000 -120.0000 90
;
_diffrn_measurement_device_type 'SuperNova, Dual, Cu at zero, Atlas'
_diffrn_measurement_method '\w scans'
_diffrn_orient_matrix_UB_11 0.0175449000
_diffrn_orient_matrix_UB_12 -0.0562975000
_diffrn_orient_matrix_UB_13 -0.0236426000
_diffrn_orient_matrix_UB_21 0.0117580000
_diffrn_orient_matrix_UB_22 -0.0783451000
_diffrn_orient_matrix_UB_23 0.0178921000
_diffrn_orient_matrix_UB_31 -0.1047419000
_diffrn_orient_matrix_UB_32 -0.0182440000
_diffrn_orient_matrix_UB_33 -0.0038158000
_diffrn_radiation_monochromator mirror
_diffrn_radiation_type 'Cu K\a'
_diffrn_radiation_wavelength 1.5418
_diffrn_reflns_av_R_equivalents 0.0372
_diffrn_reflns_av_unetI/netI 0.0469
_diffrn_reflns_limit_h_max 15
_diffrn_reflns_limit_h_min -16
_diffrn_reflns_limit_k_max 17
_diffrn_reflns_limit_k_min -17
_diffrn_reflns_limit_l_max 57
_diffrn_reflns_limit_l_min -58
_diffrn_reflns_number 31763
_diffrn_reflns_theta_full 61.77
_diffrn_reflns_theta_max 61.77
_diffrn_reflns_theta_min 3.07
_diffrn_source 'SuperNova (Cu) X-ray Source'
_exptl_absorpt_coefficient_mu 0.465
_exptl_absorpt_correction_T_max 0.928
_exptl_absorpt_correction_T_min 0.898
_exptl_absorpt_correction_type analytical
_exptl_absorpt_process_details
;
CrysAlisPro, Agilent Technologies,
Version 1.171.36.21 (release 14-08-2012 CrysAlis171 .NET)
(compiled Sep 14 2012,17:21:16)
Analytical numeric absorption correction using a multifaceted crystal
			model based on expressions derived by R.C. Clark & J.S. Reid.
(Clark, R. C. & Reid, J. S. (1995). Acta Cryst. A51, 887-897)
;
_exptl_crystal_colour 'clear light yellow'
_exptl_crystal_colour_lustre clear
_exptl_crystal_colour_modifier light
_exptl_crystal_colour_primary yellow
_exptl_crystal_density_diffrn 1.059
_exptl_crystal_density_meas ?
_exptl_crystal_density_method 'not measured'
_exptl_crystal_description block
_exptl_crystal_F_000 4024
_exptl_crystal_recrystallization_method 'crystallized from DCM/MeOH'
_exptl_crystal_size_max 0.2406
_exptl_crystal_size_mid 0.2192
_exptl_crystal_size_min 0.1551
_refine_diff_density_max 0.431
_refine_diff_density_min -0.399
_refine_diff_density_rms 0.044
_refine_ls_extinction_method none
_refine_ls_goodness_of_fit_ref 1.025
_refine_ls_hydrogen_treatment mixed
_refine_ls_matrix_type full
_refine_ls_number_parameters 1310
_refine_ls_number_reflns 17624
_refine_ls_number_restraints 60
_refine_ls_restrained_S_all 1.055
_refine_ls_R_factor_all 0.0764
_refine_ls_R_factor_gt 0.0647
_refine_ls_shift/su_max 0.001
_refine_ls_shift/su_mean 0.000
_refine_ls_structure_factor_coef Fsqd
_refine_ls_weighting_details 'calc w=1/[\s^2^(Fo^2^)+(0.0778P)^2^+7.0564P] where P=(Fo^2^+2Fc^2^)/3'
_refine_ls_weighting_scheme calc
_refine_ls_wR_factor_gt 0.1611
_refine_ls_wR_factor_ref 0.1735
_reflns_number_gt 14635
_reflns_number_total 17624
_reflns_threshold_expression >2sigma(I)
_cod_data_source_file ja5b12049_si_002.cif
_cod_data_source_block 2c-M7
_cod_depositor_comments
;
The following automatic conversions were performed:

data item '_chemical_melting_point' value 'not measured' was changed
to '?' -- the value is undefined or not given.

data item '_exptl_crystal_density_meas' value 'not measured' was
changed to '?' -- the value is perceived as not measured.

Automatic conversion script
Id: cif_fix_values 6909 2019-04-08 15:41:33Z antanas 
;
_cod_original_cell_volume 11680.1(4)
_cod_database_code 4129939
_chemical_oxdiff_formula 'C136 H152 N2 O3'
_reflns_odcompleteness_completeness 98.53
_reflns_odcompleteness_iscentric 1
_reflns_odcompleteness_theta 58.86

loop_
_space_group_symop_id
_space_group_symop_operation_xyz
1 'x, y, z'
2 '-x, y+1/2, -z+1/2'
3 '-x, -y, -z'
4 'x, -y-1/2, z-1/2'

loop_
_atom_site_label
_atom_site_type_symbol
_atom_site_fract_x
_atom_site_fract_y
_atom_site_fract_z
_atom_site_U_iso_or_equiv
_atom_site_adp_type
_atom_site_occupancy
_atom_site_symmetry_multiplicity
_atom_site_calc_flag
_atom_site_refinement_flags
_atom_site_disorder_assembly
_atom_site_disorder_group
C1 C 0.38472(15) 0.49027(14) 0.63771(4) 0.0294(5) Uani 1 1 d . . .
C2 C 0.34645(15) 0.55007(15) 0.61788(4) 0.0313(5) Uani 1 1 d . . .
C3 C 0.31641(16) 0.59815(15) 0.60127(4) 0.0323(5) Uani 1 1 d . . .
C4 C 0.28334(17) 0.64864(15) 0.58129(5) 0.0341(5) Uani 1 1 d . . .
C5 C 0.25548(16) 0.68952(15) 0.56259(4) 0.0336(5) Uani 1 1 d . . .
C6 C 0.22832(16) 0.72924(15) 0.54008(5) 0.0336(5) Uani 1 1 d . . .
C7 C 0.21009(16) 0.76048(15) 0.51889(4) 0.0324(5) Uani 1 1 d . . .
C8 C 0.19843(15) 0.78836(14) 0.49418(4) 0.0306(5) Uani 1 1 d . . .
C9 C 0.19133(15) 0.81054(14) 0.47163(4) 0.0314(5) Uani 1 1 d . . .
C10 C 0.18290(16) 0.83655(15) 0.44660(4) 0.0321(5) Uani 1 1 d . . .
C11 C 0.17487(15) 0.86215(14) 0.42439(4) 0.0314(5) Uani 1 1 d . . .
C12 C 0.16412(15) 0.89747(14) 0.40024(4) 0.0292(5) Uani 1 1 d . . .
C13 C 0.15388(15) 0.93403(14) 0.37979(4) 0.0280(5) Uani 1 1 d . . .
C14 C 0.14519(15) 0.98495(14) 0.35578(4) 0.0276(5) Uani 1 1 d . . .
C15 C 0.6734(3) 0.6907(3) 0.70592(11) 0.1118(18) Uani 1 1 d . . .
H15A H 0.6658 0.7184 0.6894 0.168 Uiso 1 1 calc R . .
H15B H 0.7375 0.6927 0.7120 0.168 Uiso 1 1 calc R . .
H15C H 0.6365 0.7192 0.7181 0.168 Uiso 1 1 calc R . .
C21 C 0.30838(15) 0.42911(14) 0.64598(4) 0.0291(5) Uani 1 1 d . . .
C22 C 0.23422(15) 0.40774(14) 0.62906(4) 0.0314(5) Uani 1 1 d . . .
H22 H 0.2259 0.4361 0.6133 0.038 Uiso 1 1 calc R . .
C23 C 0.17153(16) 0.34414(15) 0.63531(5) 0.0357(5) Uani 1 1 d . . .
C24 C 0.18575(18) 0.30355(16) 0.65905(5) 0.0410(6) Uani 1 1 d . . .
H24 H 0.1443 0.2614 0.6635 0.049 Uiso 1 1 calc R . .
C25 C 0.26026(19) 0.32363(17) 0.67658(5) 0.0430(6) Uani 1 1 d . A .
C26 C 0.31992(18) 0.38746(16) 0.66968(4) 0.0374(6) Uani 1 1 d . . .
H26 H 0.3690 0.4029 0.6812 0.045 Uiso 1 1 calc R . .
C27 C 0.09372(18) 0.31912(17) 0.61520(5) 0.0451(6) Uani 1 1 d . . .
C28 C 0.0300(2) 0.2506(2) 0.62542(7) 0.0704(9) Uani 1 1 d . . .
H28A H 0.0653 0.1999 0.6294 0.106 Uiso 1 1 calc R . .
H28B H -0.0185 0.2379 0.6124 0.106 Uiso 1 1 calc R . .
H28C H 0.0032 0.2710 0.6408 0.106 Uiso 1 1 calc R . .
C29 C 0.0363(2) 0.3973(2) 0.60708(8) 0.0788(11) Uani 1 1 d . . .
H29A H 0.0094 0.4212 0.6220 0.118 Uiso 1 1 calc R . .
H29B H -0.0121 0.3810 0.5945 0.118 Uiso 1 1 calc R . .
H29C H 0.0756 0.4389 0.5996 0.118 Uiso 1 1 calc R . .
C30 C 0.1380(2) 0.2821(2) 0.59152(6) 0.0608(8) Uani 1 1 d . . .
H30A H 0.1737 0.3255 0.5836 0.091 Uiso 1 1 calc R . .
H30B H 0.0903 0.2622 0.5792 0.091 Uiso 1 1 calc R . .
H30C H 0.1778 0.2355 0.5968 0.091 Uiso 1 1 calc R . .
C31 C 0.2749(2) 0.2758(2) 0.70237(5) 0.0599(8) Uani 1 1 d D . .
C32 C 0.1975(5) 0.2912(5) 0.71940(11) 0.0910(12) Uani 0.680(6) 1 d PD A 1
H32A H 0.1915 0.3513 0.7224 0.137 Uiso 0.680(6) 1 calc PR A 1
H32B H 0.2101 0.2626 0.7357 0.137 Uiso 0.680(6) 1 calc PR A 1
H32C H 0.1408 0.2697 0.7112 0.137 Uiso 0.680(6) 1 calc PR A 1
C32A C 0.3793(9) 0.2668(11) 0.7099(3) 0.0910(12) Uani 0.320(6) 1 d PD A 2
H32D H 0.4079 0.2328 0.6971 0.137 Uiso 0.320(6) 1 calc PR A 2
H32E H 0.3876 0.2397 0.7265 0.137 Uiso 0.320(6) 1 calc PR A 2
H32F H 0.4075 0.3222 0.7107 0.137 Uiso 0.320(6) 1 calc PR A 2
C33 C 0.3690(5) 0.2964(5) 0.71699(12) 0.0910(12) Uani 0.680(6) 1 d PD A 1
H33A H 0.4182 0.2884 0.7056 0.137 Uiso 0.680(6) 1 calc PR A 1
H33B H 0.3783 0.2592 0.7317 0.137 Uiso 0.680(6) 1 calc PR A 1
H33C H 0.3689 0.3545 0.7228 0.137 Uiso 0.680(6) 1 calc PR A 1
C33A C 0.2248(12) 0.1920(8) 0.7028(2) 0.0910(12) Uani 0.320(6) 1 d PD A 2
H33D H 0.1594 0.2021 0.7032 0.137 Uiso 0.320(6) 1 calc PR A 2
H33E H 0.2462 0.1603 0.7179 0.137 Uiso 0.320(6) 1 calc PR A 2
H33F H 0.2368 0.1602 0.6874 0.137 Uiso 0.320(6) 1 calc PR A 2
C34 C 0.2820(6) 0.1781(4) 0.69615(11) 0.0910(12) Uani 0.680(6) 1 d PD A 1
H34A H 0.2259 0.1596 0.6869 0.137 Uiso 0.680(6) 1 calc PR A 1
H34B H 0.2908 0.1467 0.7121 0.137 Uiso 0.680(6) 1 calc PR A 1
H34C H 0.3337 0.1683 0.6857 0.137 Uiso 0.680(6) 1 calc PR A 1
C34A C 0.2373(11) 0.3391(9) 0.7232(2) 0.0910(12) Uani 0.320(6) 1 d PD A 2
H34D H 0.2774 0.3878 0.7250 0.137 Uiso 0.320(6) 1 calc PR A 2
H34E H 0.2359 0.3105 0.7396 0.137 Uiso 0.320(6) 1 calc PR A 2
H34F H 0.1758 0.3573 0.7177 0.137 Uiso 0.320(6) 1 calc PR A 2
C41 C 0.42067(16) 0.54388(14) 0.66140(4) 0.0303(5) Uani 1 1 d . . .
C42 C 0.35583(17) 0.59152(15) 0.67416(4) 0.0348(5) Uani 1 1 d . . .
H42 H 0.2945 0.5922 0.6676 0.042 Uiso 1 1 calc R . .
C43 C 0.38018(18) 0.63795(16) 0.69639(5) 0.0382(6) Uani 1 1 d . B .
C44 C 0.47282(19) 0.63761(18) 0.70507(5) 0.0458(6) Uani 1 1 d . . .
H44 H 0.4905 0.6687 0.7199 0.055 Uiso 1 1 calc R . .
C45 C 0.54054(18) 0.59302(18) 0.69270(5) 0.0451(6) Uani 1 1 d . . .
C46 C 0.51217(17) 0.54465(16) 0.67089(5) 0.0378(6) Uani 1 1 d . . .
H46 H 0.5557 0.5125 0.6626 0.045 Uiso 1 1 calc R . .
C47 C 0.6420(2) 0.5967(2) 0.70316(6) 0.0646(9) Uani 1 1 d . . .
C48 C 0.6495(3) 0.5544(4) 0.72950(8) 0.1213(19) Uani 1 1 d . . .
H48A H 0.7126 0.5567 0.7364 0.182 Uiso 1 1 calc R . .
H48B H 0.6303 0.4959 0.7278 0.182 Uiso 1 1 calc R . .
H48C H 0.6103 0.5835 0.7410 0.182 Uiso 1 1 calc R . .
C49 C 0.06437(16) 0.96373(16) 0.31141(4) 0.0358(5) Uani 1 1 d . . .
H49 H 0.0457 1.0204 0.3120 0.043 Uiso 1 1 calc R . .
C50 C 0.7067(2) 0.5535(3) 0.68564(8) 0.0798(11) Uani 1 1 d . . .
H50A H 0.7039 0.5817 0.6691 0.120 Uiso 1 1 calc R . .
H50B H 0.6887 0.4950 0.6833 0.120 Uiso 1 1 calc R . .
H50C H 0.7689 0.5562 0.6933 0.120 Uiso 1 1 calc R . .
C51 C 0.30684(19) 0.68521(17) 0.71110(5) 0.0449(6) Uani 1 1 d D . .
C52 C 0.3539(4) 0.7341(4) 0.73509(11) 0.0641(7) Uani 0.545(3) 1 d PD B 1
H52A H 0.3798 0.6937 0.7475 0.096 Uiso 0.545(3) 1 calc PR B 1
H52B H 0.3083 0.7682 0.7430 0.096 Uiso 0.545(3) 1 calc PR B 1
H52C H 0.4022 0.7703 0.7294 0.096 Uiso 0.545(3) 1 calc PR B 1
C52A C 0.2059(5) 0.6842(5) 0.69636(14) 0.0641(7) Uani 0.455(3) 1 d PD B 2
H52D H 0.2093 0.7089 0.6794 0.096 Uiso 0.455(3) 1 calc PR B 2
H52E H 0.1638 0.7166 0.7061 0.096 Uiso 0.455(3) 1 calc PR B 2
H52F H 0.1843 0.6265 0.6947 0.096 Uiso 0.455(3) 1 calc PR B 2
C53 C 0.2667(4) 0.7541(4) 0.69343(11) 0.0641(7) Uani 0.545(3) 1 d PD B 1
H53A H 0.3150 0.7928 0.6892 0.096 Uiso 0.545(3) 1 calc PR B 1
H53B H 0.2198 0.7846 0.7020 0.096 Uiso 0.545(3) 1 calc PR B 1
H53C H 0.2398 0.7288 0.6778 0.096 Uiso 0.545(3) 1 calc PR B 1
C53A C 0.2909(5) 0.6346(5) 0.73596(14) 0.0641(7) Uani 0.455(3) 1 d PD B 2
H53D H 0.2754 0.5767 0.7315 0.096 Uiso 0.455(3) 1 calc PR B 2
H53E H 0.2409 0.6599 0.7447 0.096 Uiso 0.455(3) 1 calc PR B 2
H53F H 0.3464 0.6356 0.7472 0.096 Uiso 0.455(3) 1 calc PR B 2
C54 C 0.2387(4) 0.6238(4) 0.72002(12) 0.0641(7) Uani 0.545(3) 1 d PD B 1
H54A H 0.2084 0.5958 0.7053 0.096 Uiso 0.545(3) 1 calc PR B 1
H54B H 0.1934 0.6534 0.7295 0.096 Uiso 0.545(3) 1 calc PR B 1
H54C H 0.2697 0.5823 0.7311 0.096 Uiso 0.545(3) 1 calc PR B 1
C54A C 0.3281(5) 0.7764(4) 0.71604(15) 0.0641(7) Uani 0.455(3) 1 d PD B 2
H54D H 0.3831 0.7811 0.7274 0.096 Uiso 0.455(3) 1 calc PR B 2
H54E H 0.2771 0.8027 0.7241 0.096 Uiso 0.455(3) 1 calc PR B 2
H54F H 0.3377 0.8045 0.6999 0.096 Uiso 0.455(3) 1 calc PR B 2
C61 C 0.46171(15) 0.43745(14) 0.62519(4) 0.0297(5) Uani 1 1 d . . .
C62 C 0.53427(15) 0.47973(15) 0.61379(4) 0.0319(5) Uani 1 1 d . . .
H62 H 0.5354 0.5390 0.6136 0.038 Uiso 1 1 calc R . .
C63 C 0.60442(16) 0.43471(15) 0.60277(4) 0.0334(5) Uani 1 1 d . . .
C64 C 0.59918(17) 0.34585(16) 0.60264(5) 0.0383(6) Uani 1 1 d . . .
H64 H 0.6461 0.3150 0.5954 0.046 Uiso 1 1 calc R . .
C65 C 0.52661(17) 0.30174(16) 0.61296(5) 0.0387(6) Uani 1 1 d . C .
C66 C 0.45872(16) 0.34963(15) 0.62451(5) 0.0340(5) Uani 1 1 d . . .
H66 H 0.4102 0.3215 0.6319 0.041 Uiso 1 1 calc R . .
C67 C 0.68633(16) 0.47784(17) 0.59053(5) 0.0388(6) Uani 1 1 d . . .
C68 C 0.68055(19) 0.57501(17) 0.59165(5) 0.0463(6) Uani 1 1 d . . .
H68A H 0.6245 0.5938 0.5824 0.069 Uiso 1 1 calc R . .
H68B H 0.7331 0.5993 0.5838 0.069 Uiso 1 1 calc R . .
H68C H 0.6804 0.5930 0.6094 0.069 Uiso 1 1 calc R . .
C69 C 0.77699(19) 0.4507(2) 0.60483(7) 0.0596(8) Uani 1 1 d . . .
H69A H 0.7764 0.4672 0.6227 0.089 Uiso 1 1 calc R . .
H69B H 0.8280 0.4780 0.5971 0.089 Uiso 1 1 calc R . .
H69C H 0.7837 0.3900 0.6037 0.089 Uiso 1 1 calc R . .
C70 C 0.6880(2) 0.4509(2) 0.56199(5) 0.0548(7) Uani 1 1 d . . .
H70A H 0.7006 0.3910 0.5610 0.082 Uiso 1 1 calc R . .
H70B H 0.7356 0.4821 0.5539 0.082 Uiso 1 1 calc R . .
H70C H 0.6289 0.4629 0.5532 0.082 Uiso 1 1 calc R . .
C71 C 0.52000(19) 0.20478(16) 0.61156(6) 0.0473(7) Uani 1 1 d D . .
C72 C 0.4403(5) 0.1677(4) 0.62636(16) 0.0757(8) Uani 0.536(3) 1 d PD C 1
H72A H 0.4437 0.1894 0.6438 0.114 Uiso 0.536(3) 1 calc PR C 1
H72B H 0.4452 0.1066 0.6268 0.114 Uiso 0.536(3) 1 calc PR C 1
H72C H 0.3820 0.1837 0.6178 0.114 Uiso 0.536(3) 1 calc PR C 1
C72A C 0.5957(6) 0.1630(4) 0.59619(18) 0.0757(8) Uani 0.464(3) 1 d PD C 2
H72D H 0.5939 0.1866 0.5790 0.114 Uiso 0.464(3) 1 calc PR C 2
H72E H 0.5851 0.1027 0.5952 0.114 Uiso 0.464(3) 1 calc PR C 2
H72F H 0.6554 0.1737 0.6048 0.114 Uiso 0.464(3) 1 calc PR C 2
C73 C 0.5196(5) 0.1765(4) 0.58433(14) 0.0757(8) Uani 0.536(3) 1 d PD C 1
H73A H 0.4664 0.1997 0.5748 0.114 Uiso 0.536(3) 1 calc PR C 1
H73B H 0.5172 0.1154 0.5837 0.114 Uiso 0.536(3) 1 calc PR C 1
H73C H 0.5751 0.1960 0.5769 0.114 Uiso 0.536(3) 1 calc PR C 1
C73A C 0.5133(6) 0.1672(4) 0.63711(16) 0.0757(8) Uani 0.464(3) 1 d PD C 2
H73D H 0.5671 0.1825 0.6480 0.114 Uiso 0.464(3) 1 calc PR C 2
H73E H 0.5099 0.1063 0.6356 0.114 Uiso 0.464(3) 1 calc PR C 2
H73F H 0.4587 0.1881 0.6447 0.114 Uiso 0.464(3) 1 calc PR C 2
C74 C 0.6089(5) 0.1669(4) 0.62650(15) 0.0757(8) Uani 0.536(3) 1 d PD C 1
H74A H 0.6633 0.1871 0.6186 0.114 Uiso 0.536(3) 1 calc PR C 1
H74B H 0.6069 0.1058 0.6257 0.114 Uiso 0.536(3) 1 calc PR C 1
H74C H 0.6108 0.1848 0.6443 0.114 Uiso 0.536(3) 1 calc PR C 1
C74A C 0.4297(5) 0.1834(4) 0.59349(17) 0.0757(8) Uani 0.464(3) 1 d PD C 2
H74D H 0.3758 0.2037 0.6015 0.114 Uiso 0.464(3) 1 calc PR C 2
H74E H 0.4251 0.1228 0.5911 0.114 Uiso 0.464(3) 1 calc PR C 2
H74F H 0.4339 0.2107 0.5770 0.114 Uiso 0.464(3) 1 calc PR C 2
C81 C 0.07108(15) 1.05438(14) 0.35974(4) 0.0293(5) Uani 1 1 d . . .
C82 C -0.01712(15) 1.02775(15) 0.36626(4) 0.0333(5) Uani 1 1 d . . .
H82 H -0.0284 0.9700 0.3685 0.040 Uiso 1 1 calc R . .
C83 C -0.08766(16) 1.08556(16) 0.36937(5) 0.0381(6) Uani 1 1 d . . .
C84 C -0.06797(17) 1.17213(16) 0.36608(5) 0.0410(6) Uani 1 1 d . . .
H84 H -0.1144 1.2119 0.3685 0.049 Uiso 1 1 calc R . .
C85 C 0.01812(17) 1.20091(15) 0.35934(5) 0.0384(6) Uani 1 1 d . . .
C86 C 0.08708(16) 1.13983(15) 0.35597(4) 0.0337(5) Uani 1 1 d . . .
H86 H 0.1450 1.1574 0.3511 0.040 Uiso 1 1 calc R . .
C87 C -0.18611(17) 1.05895(19) 0.37574(6) 0.0497(7) Uani 1 1 d . . .
C88 C -0.2109(2) 1.1006(2) 0.40129(6) 0.0588(8) Uani 1 1 d . . .
H88A H -0.1667 1.0836 0.4149 0.088 Uiso 1 1 calc R . .
H88B H -0.2719 1.0829 0.4054 0.088 Uiso 1 1 calc R . .
H88C H -0.2096 1.1615 0.3995 0.088 Uiso 1 1 calc R . .
C89 C -0.2546(2) 1.0888(3) 0.35373(7) 0.0772(11) Uani 1 1 d . . .
H89A H -0.2534 1.1499 0.3527 0.116 Uiso 1 1 calc R . .
H89B H -0.3160 1.0702 0.3571 0.116 Uiso 1 1 calc R . .
H89C H -0.2373 1.0650 0.3376 0.116 Uiso 1 1 calc R . .
C90 C -0.1954(2) 0.9623(2) 0.37834(7) 0.0627(9) Uani 1 1 d . . .
H90A H -0.1823 0.9356 0.3622 0.094 Uiso 1 1 calc R . .
H90B H -0.2575 0.9484 0.3825 0.094 Uiso 1 1 calc R . .
H90C H -0.1524 0.9422 0.3919 0.094 Uiso 1 1 calc R . .
C91 C 0.0387(2) 1.29517(17) 0.35477(6) 0.0510(7) Uani 1 1 d . . .
C92 C 0.0509(3) 1.3084(2) 0.32581(7) 0.0755(10) Uani 1 1 d . . .
H92A H 0.1015 1.2741 0.3206 0.113 Uiso 1 1 calc R . .
H92B H 0.0639 1.3674 0.3226 0.113 Uiso 1 1 calc R . .
H92C H -0.0050 1.2921 0.3161 0.113 Uiso 1 1 calc R . .
C93 C 0.1279(3) 1.32098(19) 0.37036(8) 0.0728(10) Uani 1 1 d . . .
H93A H 0.1213 1.3099 0.3884 0.109 Uiso 1 1 calc R . .
H93B H 0.1392 1.3806 0.3679 0.109 Uiso 1 1 calc R . .
H93C H 0.1790 1.2886 0.3645 0.109 Uiso 1 1 calc R . .
C94 C -0.0393(3) 1.35336(19) 0.36320(8) 0.0754(10) Uani 1 1 d . . .
H94A H -0.0957 1.3404 0.3531 0.113 Uiso 1 1 calc R . .
H94B H -0.0228 1.4118 0.3605 0.113 Uiso 1 1 calc R . .
H94C H -0.0483 1.3443 0.3813 0.113 Uiso 1 1 calc R . .
C101 C 0.24304(15) 1.02227(14) 0.35208(4) 0.0282(5) Uani 1 1 d . . .
C102 C 0.28797(15) 1.06765(15) 0.37241(4) 0.0322(5) Uani 1 1 d . . .
H102 H 0.2581 1.0759 0.3877 0.039 Uiso 1 1 calc R . .
C103 C 0.37620(16) 1.10064(15) 0.37036(5) 0.0356(5) Uani 1 1 d . . .
C104 C 0.41934(17) 1.08622(16) 0.34729(5) 0.0410(6) Uani 1 1 d . . .
H104 H 0.4787 1.1077 0.3457 0.049 Uiso 1 1 calc R . .
C105 C 0.37728(17) 1.04114(17) 0.32672(5) 0.0404(6) Uani 1 1 d . . .
C106 C 0.28775(16) 1.00980(15) 0.32953(4) 0.0338(5) Uani 1 1 d . . .
H106 H 0.2577 0.9799 0.3159 0.041 Uiso 1 1 calc R . .
C107 C 0.42716(17) 1.15057(18) 0.39236(6) 0.0485(7) Uani 1 1 d . . .
C108 C 0.3673(2) 1.1659(3) 0.41491(8) 0.0997(16) Uani 1 1 d . . .
H10A H 0.3131 1.1976 0.4090 0.149 Uiso 1 1 calc R . .
H10B H 0.4018 1.1977 0.4281 0.149 Uiso 1 1 calc R . .
H10C H 0.3488 1.1122 0.4219 0.149 Uiso 1 1 calc R . .
C109 C 0.4575(3) 1.2372(2) 0.38203(9) 0.0990(14) Uani 1 1 d . . .
H10D H 0.5025 1.2286 0.3694 0.149 Uiso 1 1 calc R . .
H10E H 0.4845 1.2707 0.3961 0.149 Uiso 1 1 calc R . .
H10F H 0.4046 1.2664 0.3742 0.149 Uiso 1 1 calc R . .
C110 C 0.5134(2) 1.1021(3) 0.40198(8) 0.0872(13) Uani 1 1 d . . .
H11A H 0.4957 1.0494 0.4097 0.131 Uiso 1 1 calc R . .
H11B H 0.5482 1.1358 0.4147 0.131 Uiso 1 1 calc R . .
H11C H 0.5509 1.0906 0.3877 0.131 Uiso 1 1 calc R . .
C111 C 0.4255(2) 1.0236(2) 0.30160(5) 0.0563(8) Uani 1 1 d . . .
C112 C 0.3657(4) 1.0549(3) 0.27858(7) 0.1052(15) Uani 1 1 d . . .
H11D H 0.3061 1.0277 0.2784 0.158 Uiso 1 1 calc R . .
H11E H 0.3949 1.0413 0.2629 0.158 Uiso 1 1 calc R . .
H11F H 0.3580 1.1155 0.2798 0.158 Uiso 1 1 calc R . .
C113 C 0.4368(3) 0.9273(3) 0.29849(8) 0.0976(14) Uani 1 1 d . . .
H11G H 0.4743 0.9053 0.3130 0.146 Uiso 1 1 calc R . .
H11H H 0.4664 0.9157 0.2827 0.146 Uiso 1 1 calc R . .
H11I H 0.3769 0.9006 0.2978 0.146 Uiso 1 1 calc R . .
C114 C 0.5197(4) 1.0630(5) 0.30180(10) 0.177(4) Uani 1 1 d . . .
H11J H 0.5158 1.1221 0.3064 0.265 Uiso 1 1 calc R . .
H11K H 0.5432 1.0580 0.2849 0.265 Uiso 1 1 calc R . .
H11L H 0.5606 1.0341 0.3143 0.265 Uiso 1 1 calc R . .
C121 C 0.11394(16) 0.92834(14) 0.33262(4) 0.0306(5) Uani 1 1 d . . .
C122 C 0.14119(17) 0.84394(15) 0.33172(5) 0.0364(6) Uani 1 1 d . . .
H122 H 0.1743 0.8202 0.3460 0.044 Uiso 1 1 calc R . .
C123 C 0.1201(2) 0.79391(17) 0.30993(5) 0.0472(7) Uani 1 1 d . D .
C124 C 0.0699(2) 0.83190(19) 0.28894(5) 0.0510(7) Uani 1 1 d . . .
H124 H 0.0547 0.7992 0.2743 0.061 Uiso 1 1 calc R . .
C125 C 0.04211(18) 0.91598(19) 0.28923(5) 0.0444(6) Uani 1 1 d . . .
C127 C -0.0090(2) 0.9599(2) 0.26593(5) 0.0568(8) Uani 1 1 d . . .
C128 C 0.0569(3) 1.0254(3) 0.25539(7) 0.0910(13) Uani 1 1 d . . .
H12A H 0.0686 1.0697 0.2680 0.136 Uiso 1 1 calc R . .
H12B H 0.0293 1.0497 0.2397 0.136 Uiso 1 1 calc R . .
H12C H 0.1143 0.9982 0.2518 0.136 Uiso 1 1 calc R . .
C129 C -0.0969(2) 1.0036(3) 0.27450(7) 0.0796(11) Uani 1 1 d . . .
H12D H -0.1371 0.9618 0.2815 0.119 Uiso 1 1 calc R . .
H12E H -0.1283 1.0310 0.2598 0.119 Uiso 1 1 calc R . .
H12F H -0.0803 1.0454 0.2875 0.119 Uiso 1 1 calc R . .
C130 C -0.0371(3) 0.8971(3) 0.24416(6) 0.0913(13) Uani 1 1 d . . .
H13A H 0.0174 0.8705 0.2381 0.137 Uiso 1 1 calc R . .
H13B H -0.0689 0.9272 0.2301 0.137 Uiso 1 1 calc R . .
H13C H -0.0773 0.8544 0.2506 0.137 Uiso 1 1 calc R . .
C131 C 0.1525(3) 0.7018(2) 0.30854(6) 0.0694(10) Uani 1 1 d D . .
C132 C 0.2084(5) 0.6867(3) 0.28649(11) 0.0849(11) Uani 0.690(4) 1 d PD D 1
H13D H 0.2245 0.6274 0.2858 0.127 Uiso 0.690(4) 1 calc PR D 1
H13E H 0.2639 0.7204 0.2883 0.127 Uiso 0.690(4) 1 calc PR D 1
H13F H 0.1736 0.7024 0.2708 0.127 Uiso 0.690(4) 1 calc PR D 1
C133 C 0.1980(5) 0.6698(3) 0.33435(10) 0.0849(11) Uani 0.690(4) 1 d PD D 1
H13G H 0.1593 0.6840 0.3482 0.127 Uiso 0.690(4) 1 calc PR D 1
H13H H 0.2576 0.6963 0.3374 0.127 Uiso 0.690(4) 1 calc PR D 1
H13I H 0.2056 0.6091 0.3336 0.127 Uiso 0.690(4) 1 calc PR D 1
C134 C 0.0600(4) 0.6427(3) 0.30566(11) 0.0849(11) Uani 0.690(4) 1 d PD D 1
H13J H 0.0777 0.5837 0.3056 0.127 Uiso 0.690(4) 1 calc PR D 1
H13K H 0.0255 0.6562 0.2897 0.127 Uiso 0.690(4) 1 calc PR D 1
H13L H 0.0223 0.6532 0.3200 0.127 Uiso 0.690(4) 1 calc PR D 1
C135 C 0.1209(12) 0.6462(7) 0.3276(2) 0.0849(11) Uani 0.310(4) 1 d PD D 2
H13M H 0.0544 0.6475 0.3270 0.127 Uiso 0.310(4) 1 calc PR D 2
H13N H 0.1455 0.6639 0.3444 0.127 Uiso 0.310(4) 1 calc PR D 2
H13O H 0.1414 0.5892 0.3242 0.127 Uiso 0.310(4) 1 calc PR D 2
C136 C 0.1419(12) 0.6665(8) 0.2801(2) 0.0849(11) Uani 0.310(4) 1 d PD D 2
H13P H 0.1792 0.6163 0.2788 0.127 Uiso 0.310(4) 1 calc PR D 2
H13Q H 0.1618 0.7091 0.2683 0.127 Uiso 0.310(4) 1 calc PR D 2
H13R H 0.0780 0.6526 0.2758 0.127 Uiso 0.310(4) 1 calc PR D 2
C137 C 0.2643(8) 0.7106(7) 0.3095(2) 0.0849(11) Uani 0.310(4) 1 d PD D 2
H13S H 0.2874 0.7220 0.3270 0.127 Uiso 0.310(4) 1 calc PR D 2
H13T H 0.2811 0.7566 0.2985 0.127 Uiso 0.310(4) 1 calc PR D 2
H13U H 0.2908 0.6585 0.3036 0.127 Uiso 0.310(4) 1 calc PR D 2
C141 C 0.11713(18) 0.43536(15) 0.53057(5) 0.0367(6) Uani 1 1 d . . .
C142 C 0.21691(18) 0.43097(14) 0.52923(4) 0.0354(5) Uani 1 1 d . . .
C144 C 0.35659(17) 0.49980(15) 0.52645(5) 0.0366(6) Uani 1 1 d . . .
C145 C 0.4053(2) 0.42241(16) 0.52903(6) 0.0491(7) Uani 1 1 d . . .
H145 H 0.4698 0.4219 0.5300 0.059 Uiso 1 1 calc R . .
C146 C 0.3568(2) 0.34834(16) 0.53004(6) 0.0519(7) Uani 1 1 d . . .
H146 H 0.3881 0.2966 0.5314 0.062 Uiso 1 1 calc R . .
C147 C 0.2597(2) 0.34994(15) 0.52900(5) 0.0424(6) Uani 1 1 d . . .
C148 C 0.2039(2) 0.27481(16) 0.52664(5) 0.0519(8) Uani 1 1 d . . .
H148 H 0.2324 0.2217 0.5265 0.062 Uiso 1 1 calc R . .
C149 C 0.1110(2) 0.27972(16) 0.52459(5) 0.0525(8) Uani 1 1 d . . .
H149 H 0.0761 0.2305 0.5215 0.063 Uiso 1 1 calc R . .
C150 C 0.0651(2) 0.35993(16) 0.52707(5) 0.0447(7) Uani 1 1 d . . .
C151 C -0.0318(2) 0.36869(18) 0.52622(6) 0.0556(8) Uani 1 1 d . . .
H151 H -0.0694 0.3214 0.5228 0.067 Uiso 1 1 calc R . .
C152 C -0.0710(2) 0.44564(18) 0.53038(6) 0.0523(7) Uani 1 1 d . . .
H152 H -0.1351 0.4514 0.5296 0.063 Uiso 1 1 calc R . .
C153 C -0.01380(17) 0.51649(16) 0.53591(5) 0.0385(6) Uani 1 1 d . . .
C154 C -0.05163(16) 0.60084(15) 0.54282(5) 0.0352(5) Uani 1 1 d . . .
C155 C -0.14211(17) 0.62597(17) 0.53557(5) 0.0391(6) Uani 1 1 d . . .
H155 H -0.1824 0.5873 0.5272 0.047 Uiso 1 1 calc R . .
C156 C -0.17295(17) 0.70703(17) 0.54059(5) 0.0393(6) Uani 1 1 d . . .
H156 H -0.2333 0.7228 0.5354 0.047 Uiso 1 1 calc R . .
C157 C -0.11423(16) 0.76505(15) 0.55335(5) 0.0348(5) Uani 1 1 d . . .
C158 C -0.02505(17) 0.74083(16) 0.56169(5) 0.0394(6) Uani 1 1 d . . .
H158 H 0.0141 0.7789 0.5708 0.047 Uiso 1 1 calc R . .
C159 C 0.00513(17) 0.65902(16) 0.55633(5) 0.0387(6) Uani 1 1 d . . .
H159 H 0.0650 0.6428 0.5619 0.046 Uiso 1 1 calc R . .
C161 C -0.09432(17) 0.90899(16) 0.56926(5) 0.0416(6) Uani 1 1 d . . .
H16A H -0.0643 0.8831 0.5846 0.050 Uiso 1 1 calc R . .
H16B H -0.1349 0.9537 0.5749 0.050 Uiso 1 1 calc R . .
C171 C -0.02088(16) 0.94887(15) 0.55360(5) 0.0346(5) Uani 1 1 d . . .
C172 C 0.02241(17) 1.02273(16) 0.56305(5) 0.0391(6) Uani 1 1 d . . .
H172 H 0.0029 1.0475 0.5781 0.047 Uiso 1 1 calc R . .
C173 C 0.09404(17) 1.06006(16) 0.55046(5) 0.0395(6) Uani 1 1 d . . .
H173 H 0.1228 1.1092 0.5571 0.047 Uiso 1 1 calc R . .
C174 C 0.12206(17) 1.02361(15) 0.52808(5) 0.0377(6) Uani 1 1 d . . .
C175 C 0.07828(18) 0.95234(15) 0.51778(5) 0.0413(6) Uani 1 1 d . . .
H175 H 0.0965 0.9292 0.5023 0.050 Uiso 1 1 calc R . .
C176 C 0.00707(17) 0.91533(16) 0.53051(5) 0.0403(6) Uani 1 1 d . . .
H176 H -0.0225 0.8672 0.5235 0.048 Uiso 1 1 calc R . .
C181 C 0.26641(16) 1.01216(14) 0.50876(5) 0.0346(5) Uani 1 1 d . . .
C182 C 0.29638(17) 1.01781(16) 0.48394(5) 0.0395(6) Uani 1 1 d . . .
H182 H 0.2663 1.0533 0.4717 0.047 Uiso 1 1 calc R . .
C183 C 0.37227(17) 0.96962(16) 0.47763(5) 0.0394(6) Uani 1 1 d . . .
H183 H 0.3925 0.9728 0.4609 0.047 Uiso 1 1 calc R . .
C184 C 0.41874(16) 0.91683(14) 0.49563(5) 0.0330(5) Uani 1 1 d . . .
C185 C 0.38762(16) 0.91343(15) 0.52044(5) 0.0352(5) Uani 1 1 d . . .
H185 H 0.4182 0.8789 0.5329 0.042 Uiso 1 1 calc R . .
C186 C 0.31153(17) 0.96069(15) 0.52702(5) 0.0381(6) Uani 1 1 d . . .
H186 H 0.2910 0.9576 0.5437 0.046 Uiso 1 1 calc R . .
C187 C 0.50311(17) 0.86764(15) 0.48795(5) 0.0399(6) Uani 1 1 d . . .
H18A H 0.4867 0.8362 0.4722 0.048 Uiso 1 1 calc R . .
H18B H 0.5513 0.9079 0.4841 0.048 Uiso 1 1 calc R . .
C191 C 0.49211(16) 0.73452(15) 0.51050(5) 0.0354(6) Uani 1 1 d . . .
C192 C 0.52953(17) 0.68065(16) 0.52968(5) 0.0433(6) Uani 1 1 d . . .
H192 H 0.5837 0.6961 0.5392 0.052 Uiso 1 1 calc R . .
C193 C 0.48716(18) 0.60490(16) 0.53468(5) 0.0429(6) Uani 1 1 d . . .
H193 H 0.5137 0.5689 0.5474 0.051 Uiso 1 1 calc R . .
C194 C 0.40480(16) 0.58062(15) 0.52108(5) 0.0356(5) Uani 1 1 d . . .
C195 C 0.36913(16) 0.63465(14) 0.50183(5) 0.0346(5) Uani 1 1 d . . .
H195 H 0.3149 0.6193 0.4923 0.042 Uiso 1 1 calc R . .
C196 C 0.41175(16) 0.71100(15) 0.49628(5) 0.0354(5) Uani 1 1 d . . .
H196 H 0.3867 0.7461 0.4831 0.042 Uiso 1 1 calc R . .
N140 N 0.07839(14) 0.51179(12) 0.53556(4) 0.0353(5) Uani 1 1 d . . .
N143 N 0.26479(14) 0.50444(12) 0.52697(4) 0.0347(5) Uani 1 1 d . . .
O160 O -0.14966(11) 0.84579(11) 0.55569(3) 0.0418(4) Uani 1 1 d . . .
O177 O 0.19229(12) 1.06350(10) 0.51503(4) 0.0479(5) Uani 1 1 d . . .
O188 O 0.53947(11) 0.80950(10) 0.50716(4) 0.0425(4) Uani 1 1 d . . .

loop_
_atom_site_aniso_label
_atom_site_aniso_U_11
_atom_site_aniso_U_22
_atom_site_aniso_U_33
_atom_site_aniso_U_23
_atom_site_aniso_U_13
_atom_site_aniso_U_12
C1 0.0274(12) 0.0333(12) 0.0274(11) 0.0037(9) 0.0017(9) -0.0030(10)
C2 0.0261(12) 0.0349(13) 0.0334(13) 0.0009(11) 0.0053(10) -0.0021(10)
C3 0.0326(13) 0.0334(12) 0.0310(12) 0.0030(11) 0.0021(10) -0.0007(10)
C4 0.0361(13) 0.0336(13) 0.0331(13) 0.0028(11) 0.0053(10) 0.0000(11)
C5 0.0362(13) 0.0334(13) 0.0317(13) 0.0044(11) 0.0064(10) 0.0020(10)
C6 0.0317(13) 0.0343(13) 0.0355(14) 0.0036(11) 0.0071(10) 0.0019(10)
C7 0.0295(13) 0.0328(12) 0.0351(14) 0.0058(11) 0.0043(10) -0.0001(10)
C8 0.0267(12) 0.0297(12) 0.0355(14) 0.0039(10) 0.0025(9) -0.0018(9)
C9 0.0278(12) 0.0314(12) 0.0350(15) 0.0042(10) 0.0016(9) -0.0034(10)
C10 0.0280(12) 0.0335(12) 0.0348(14) 0.0038(10) 0.0023(10) -0.0022(10)
C11 0.0273(12) 0.0319(12) 0.0349(14) 0.0000(10) 0.0022(9) 0.0001(10)
C12 0.0283(12) 0.0313(12) 0.0281(13) 0.0000(10) 0.0016(9) 0.0005(10)
C13 0.0237(11) 0.0302(12) 0.0301(12) -0.0032(10) 0.0009(9) -0.0008(9)
C14 0.0264(12) 0.0309(12) 0.0254(11) 0.0018(9) 0.0001(9) -0.0017(9)
C15 0.057(2) 0.113(3) 0.163(5) -0.070(3) -0.010(3) -0.016(2)
C21 0.0256(12) 0.0320(12) 0.0301(12) 0.0012(9) 0.0044(9) 0.0000(9)
C22 0.0285(12) 0.0344(12) 0.0318(12) 0.0008(10) 0.0045(9) 0.0006(10)
C23 0.0284(13) 0.0379(13) 0.0417(14) -0.0060(11) 0.0092(10) -0.0031(10)
C24 0.0411(14) 0.0430(14) 0.0403(14) 0.0010(11) 0.0142(11) -0.0122(12)
C25 0.0510(16) 0.0439(15) 0.0351(13) 0.0030(11) 0.0112(12) -0.0088(12)
C26 0.0412(14) 0.0432(14) 0.0279(12) 0.0018(10) 0.0015(10) -0.0068(11)
C27 0.0349(14) 0.0451(15) 0.0549(16) -0.0054(12) 0.0004(12) -0.0088(12)
C28 0.056(2) 0.076(2) 0.079(2) -0.0098(18) 0.0066(17) -0.0318(17)
C29 0.0456(19) 0.065(2) 0.121(3) -0.009(2) -0.0319(19) 0.0030(16)
C30 0.066(2) 0.069(2) 0.0470(17) -0.0132(15) -0.0010(14) -0.0131(16)
C31 0.078(2) 0.067(2) 0.0351(15) 0.0157(14) 0.0063(14) -0.0217(17)
C32 0.118(3) 0.102(3) 0.0532(19) 0.0334(18) 0.0086(17) -0.011(2)
C32A 0.118(3) 0.102(3) 0.0532(19) 0.0334(18) 0.0086(17) -0.011(2)
C33 0.118(3) 0.102(3) 0.0532(19) 0.0334(18) 0.0086(17) -0.011(2)
C33A 0.118(3) 0.102(3) 0.0532(19) 0.0334(18) 0.0086(17) -0.011(2)
C34 0.118(3) 0.102(3) 0.0532(19) 0.0334(18) 0.0086(17) -0.011(2)
C34A 0.118(3) 0.102(3) 0.0532(19) 0.0334(18) 0.0086(17) -0.011(2)
C41 0.0316(12) 0.0310(12) 0.0284(11) 0.0032(9) 0.0014(9) -0.0016(10)
C42 0.0321(13) 0.0389(13) 0.0335(13) 0.0041(10) 0.0041(10) 0.0001(10)
C43 0.0427(15) 0.0394(14) 0.0333(13) 0.0045(10) 0.0089(11) 0.0039(11)
C44 0.0476(16) 0.0535(16) 0.0361(14) -0.0099(12) 0.0011(12) 0.0024(13)
C45 0.0385(15) 0.0540(16) 0.0419(15) -0.0094(12) -0.0045(11) 0.0038(12)
C46 0.0335(13) 0.0444(14) 0.0351(13) -0.0057(11) -0.0015(10) 0.0045(11)
C47 0.0401(16) 0.089(2) 0.062(2) -0.0320(17) -0.0144(14) 0.0074(16)
C48 0.072(3) 0.219(6) 0.070(3) 0.014(3) -0.024(2) 0.026(3)
C49 0.0325(13) 0.0431(14) 0.0312(13) 0.0040(10) -0.0022(10) -0.0051(11)
C50 0.0344(17) 0.112(3) 0.091(3) -0.039(2) -0.0128(16) 0.0062(18)
C51 0.0453(15) 0.0514(16) 0.0388(14) -0.0029(12) 0.0091(12) 0.0077(13)
C52 0.0569(17) 0.0756(18) 0.0614(17) -0.0095(14) 0.0160(13) 0.0136(14)
C52A 0.0569(17) 0.0756(18) 0.0614(17) -0.0095(14) 0.0160(13) 0.0136(14)
C53 0.0569(17) 0.0756(18) 0.0614(17) -0.0095(14) 0.0160(13) 0.0136(14)
C53A 0.0569(17) 0.0756(18) 0.0614(17) -0.0095(14) 0.0160(13) 0.0136(14)
C54 0.0569(17) 0.0756(18) 0.0614(17) -0.0095(14) 0.0160(13) 0.0136(14)
C54A 0.0569(17) 0.0756(18) 0.0614(17) -0.0095(14) 0.0160(13) 0.0136(14)
C61 0.0252(12) 0.0352(13) 0.0288(12) 0.0023(9) 0.0019(9) -0.0004(10)
C62 0.0299(12) 0.0346(13) 0.0311(12) 0.0006(10) 0.0009(10) -0.0030(10)
C63 0.0265(12) 0.0415(14) 0.0324(12) -0.0004(10) 0.0030(10) -0.0031(10)
C64 0.0311(13) 0.0418(14) 0.0427(14) -0.0030(11) 0.0064(11) 0.0040(11)
C65 0.0337(14) 0.0380(14) 0.0445(14) 0.0017(11) 0.0024(11) 0.0029(11)
C66 0.0288(12) 0.0344(13) 0.0389(13) 0.0036(10) 0.0043(10) -0.0027(10)
C67 0.0270(13) 0.0504(15) 0.0397(14) 0.0006(11) 0.0068(10) -0.0039(11)
C68 0.0409(15) 0.0506(16) 0.0482(15) 0.0022(12) 0.0097(12) -0.0123(12)
C69 0.0313(15) 0.065(2) 0.081(2) 0.0074(16) -0.0023(14) -0.0027(14)
C70 0.0565(18) 0.0645(19) 0.0454(16) -0.0028(14) 0.0199(14) -0.0033(15)
C71 0.0480(16) 0.0339(14) 0.0616(18) -0.0010(12) 0.0157(13) 0.0033(12)
C72 0.079(2) 0.0415(14) 0.108(2) -0.0027(15) 0.0144(18) -0.0003(15)
C72A 0.079(2) 0.0415(14) 0.108(2) -0.0027(15) 0.0144(18) -0.0003(15)
C73 0.079(2) 0.0415(14) 0.108(2) -0.0027(15) 0.0144(18) -0.0003(15)
C73A 0.079(2) 0.0415(14) 0.108(2) -0.0027(15) 0.0144(18) -0.0003(15)
C74 0.079(2) 0.0415(14) 0.108(2) -0.0027(15) 0.0144(18) -0.0003(15)
C74A 0.079(2) 0.0415(14) 0.108(2) -0.0027(15) 0.0144(18) -0.0003(15)
C81 0.0261(12) 0.0324(12) 0.0292(11) 0.0019(9) -0.0015(9) -0.0003(9)
C82 0.0284(13) 0.0348(13) 0.0362(13) 0.0015(10) -0.0011(10) -0.0035(10)
C83 0.0249(12) 0.0468(15) 0.0423(14) 0.0012(11) -0.0017(10) 0.0009(11)
C84 0.0306(13) 0.0418(14) 0.0501(15) 0.0018(12) -0.0020(11) 0.0090(11)
C85 0.0388(14) 0.0340(13) 0.0415(14) 0.0045(11) -0.0037(11) 0.0032(11)
C86 0.0285(12) 0.0362(13) 0.0361(13) 0.0053(10) -0.0003(10) -0.0031(10)
C87 0.0230(13) 0.0648(18) 0.0610(18) 0.0019(14) 0.0006(12) 0.0011(12)
C88 0.0354(15) 0.073(2) 0.070(2) 0.0042(16) 0.0157(14) 0.0094(14)
C89 0.0295(16) 0.120(3) 0.081(2) 0.008(2) -0.0113(15) 0.0020(18)
C90 0.0309(15) 0.072(2) 0.086(2) -0.0045(17) 0.0111(15) -0.0175(14)
C91 0.0570(18) 0.0341(14) 0.0614(18) 0.0102(12) -0.0013(14) 0.0024(13)
C92 0.103(3) 0.0522(19) 0.071(2) 0.0254(17) 0.008(2) 0.0032(19)
C93 0.077(2) 0.0373(17) 0.102(3) 0.0050(16) -0.007(2) -0.0172(16)
C94 0.086(3) 0.0385(17) 0.102(3) 0.0050(17) 0.006(2) 0.0159(17)
C101 0.0260(12) 0.0297(12) 0.0288(11) 0.0016(9) 0.0008(9) -0.0009(9)
C102 0.0265(12) 0.0361(13) 0.0343(12) -0.0049(10) 0.0036(10) 0.0006(10)
C103 0.0270(12) 0.0372(13) 0.0423(14) -0.0064(11) 0.0000(10) -0.0007(10)
C104 0.0284(13) 0.0470(15) 0.0482(15) -0.0051(12) 0.0079(11) -0.0086(11)
C105 0.0361(14) 0.0474(15) 0.0385(14) 0.0004(11) 0.0093(11) -0.0050(12)
C106 0.0313(13) 0.0388(13) 0.0314(12) -0.0001(10) 0.0027(10) -0.0043(10)
C107 0.0278(13) 0.0561(17) 0.0616(18) -0.0228(14) 0.0041(12) -0.0083(12)
C108 0.053(2) 0.161(4) 0.087(3) -0.085(3) 0.0174(18) -0.031(2)
C109 0.107(3) 0.069(2) 0.120(4) -0.034(2) 0.003(3) -0.038(2)
C110 0.053(2) 0.123(3) 0.082(3) -0.044(2) -0.0298(18) 0.015(2)
C111 0.0454(17) 0.083(2) 0.0419(16) -0.0063(15) 0.0165(13) -0.0141(15)
C112 0.138(4) 0.132(4) 0.049(2) 0.014(2) 0.034(2) 0.020(3)
C113 0.119(4) 0.108(3) 0.070(2) -0.009(2) 0.043(2) 0.032(3)
C114 0.102(4) 0.330(9) 0.108(4) -0.108(5) 0.080(3) -0.114(5)
C121 0.0293(12) 0.0354(13) 0.0270(11) 0.0019(9) 0.0016(9) -0.0062(10)
C122 0.0434(14) 0.0361(13) 0.0297(12) 0.0012(10) 0.0007(10) -0.0045(11)
C123 0.0626(18) 0.0424(15) 0.0361(14) -0.0054(11) -0.0007(12) -0.0085(13)
C124 0.0638(19) 0.0566(18) 0.0319(14) -0.0091(12) -0.0017(12) -0.0137(15)
C125 0.0413(15) 0.0625(18) 0.0289(13) 0.0055(12) -0.0023(11) -0.0114(13)
C127 0.0520(18) 0.082(2) 0.0349(14) 0.0108(14) -0.0106(13) -0.0087(16)
C128 0.083(3) 0.127(3) 0.060(2) 0.051(2) -0.0170(19) -0.016(2)
C129 0.061(2) 0.111(3) 0.064(2) 0.019(2) -0.0200(17) 0.011(2)
C130 0.097(3) 0.131(4) 0.0416(19) -0.001(2) -0.0285(18) -0.009(3)
C131 0.113(3) 0.0462(17) 0.0481(18) -0.0155(14) -0.0055(18) 0.0056(18)
C132 0.138(3) 0.0513(16) 0.0655(18) -0.0096(13) 0.0102(19) 0.0105(18)
C133 0.138(3) 0.0513(16) 0.0655(18) -0.0096(13) 0.0102(19) 0.0105(18)
C134 0.138(3) 0.0513(16) 0.0655(18) -0.0096(13) 0.0102(19) 0.0105(18)
C135 0.138(3) 0.0513(16) 0.0655(18) -0.0096(13) 0.0102(19) 0.0105(18)
C136 0.138(3) 0.0513(16) 0.0655(18) -0.0096(13) 0.0102(19) 0.0105(18)
C137 0.138(3) 0.0513(16) 0.0655(18) -0.0096(13) 0.0102(19) 0.0105(18)
C141 0.0483(15) 0.0299(13) 0.0328(13) -0.0005(10) 0.0089(11) -0.0073(11)
C142 0.0491(15) 0.0259(12) 0.0320(12) -0.0016(9) 0.0084(11) -0.0018(11)
C144 0.0395(14) 0.0313(13) 0.0397(13) -0.0042(10) 0.0083(11) 0.0061(11)
C145 0.0494(17) 0.0374(15) 0.0620(18) -0.0004(12) 0.0164(13) 0.0116(13)
C146 0.068(2) 0.0292(14) 0.0606(18) 0.0023(12) 0.0243(15) 0.0137(13)
C147 0.0635(18) 0.0269(13) 0.0385(14) 0.0005(10) 0.0187(12) 0.0022(12)
C148 0.087(2) 0.0239(13) 0.0475(16) 0.0000(11) 0.0224(15) -0.0032(14)
C149 0.082(2) 0.0285(14) 0.0490(16) -0.0037(11) 0.0184(15) -0.0175(14)
C150 0.0641(19) 0.0320(13) 0.0394(14) -0.0029(11) 0.0134(13) -0.0145(12)
C151 0.0602(19) 0.0435(16) 0.0642(19) -0.0057(14) 0.0131(15) -0.0276(14)
C152 0.0463(16) 0.0470(17) 0.0649(19) -0.0072(14) 0.0145(14) -0.0210(13)
C153 0.0375(14) 0.0400(14) 0.0387(13) 0.0005(11) 0.0090(11) -0.0110(11)
C154 0.0302(13) 0.0390(13) 0.0372(13) 0.0008(10) 0.0098(10) -0.0093(10)
C155 0.0296(13) 0.0513(16) 0.0367(13) 0.0002(11) 0.0052(10) -0.0132(11)
C156 0.0244(12) 0.0525(16) 0.0416(14) 0.0028(12) 0.0058(10) -0.0056(11)
C157 0.0257(12) 0.0411(14) 0.0384(13) 0.0034(11) 0.0087(10) -0.0035(10)
C158 0.0296(13) 0.0393(14) 0.0491(15) -0.0042(11) 0.0017(11) -0.0060(11)
C159 0.0257(12) 0.0426(14) 0.0477(14) 0.0006(11) 0.0012(10) -0.0042(11)
C161 0.0358(14) 0.0417(14) 0.0485(15) -0.0045(12) 0.0127(11) -0.0008(11)
C171 0.0288(12) 0.0351(13) 0.0405(13) 0.0003(10) 0.0069(10) 0.0050(10)
C172 0.0341(14) 0.0395(14) 0.0443(14) -0.0057(11) 0.0074(11) 0.0058(11)
C173 0.0351(14) 0.0326(13) 0.0508(15) -0.0034(11) 0.0035(11) 0.0021(11)
C174 0.0308(13) 0.0284(12) 0.0552(16) 0.0057(11) 0.0126(11) 0.0058(10)
C175 0.0426(15) 0.0336(13) 0.0498(15) -0.0035(11) 0.0190(12) 0.0017(11)
C176 0.0386(14) 0.0348(13) 0.0485(15) -0.0053(11) 0.0114(11) -0.0033(11)
C181 0.0297(12) 0.0233(11) 0.0518(15) 0.0002(10) 0.0106(11) -0.0021(10)
C182 0.0371(14) 0.0367(13) 0.0447(14) 0.0039(11) 0.0035(11) -0.0037(11)
C183 0.0396(14) 0.0403(14) 0.0393(14) -0.0014(11) 0.0106(11) -0.0060(11)
C184 0.0287(12) 0.0277(12) 0.0434(14) -0.0068(10) 0.0093(10) -0.0086(10)
C185 0.0331(13) 0.0296(12) 0.0435(14) -0.0006(10) 0.0059(11) -0.0017(10)
C186 0.0390(14) 0.0323(13) 0.0447(14) -0.0013(11) 0.0161(11) -0.0020(11)
C187 0.0334(13) 0.0339(13) 0.0539(16) -0.0063(11) 0.0148(11) -0.0061(11)
C191 0.0238(12) 0.0302(12) 0.0529(15) -0.0114(11) 0.0079(11) -0.0004(10)
C192 0.0298(13) 0.0453(15) 0.0537(16) -0.0111(12) -0.0053(11) 0.0037(11)
C193 0.0381(14) 0.0387(14) 0.0511(16) -0.0028(12) -0.0031(12) 0.0052(12)
C194 0.0312(13) 0.0302(12) 0.0462(14) -0.0075(10) 0.0095(11) 0.0038(10)
C195 0.0287(12) 0.0303(12) 0.0451(14) -0.0076(10) 0.0030(10) 0.0006(10)
C196 0.0274(13) 0.0305(13) 0.0486(14) -0.0034(10) 0.0051(10) 0.0002(10)
N140 0.0390(12) 0.0302(11) 0.0373(11) -0.0006(8) 0.0071(9) -0.0060(9)
N143 0.0388(12) 0.0272(10) 0.0388(11) -0.0044(8) 0.0073(9) -0.0021(9)
O160 0.0277(9) 0.0437(10) 0.0548(11) 0.0000(8) 0.0079(8) 0.0003(8)
O177 0.0411(10) 0.0281(9) 0.0773(13) 0.0075(8) 0.0262(9) 0.0042(8)
O188 0.0265(9) 0.0334(9) 0.0678(12) -0.0088(8) 0.0040(8) -0.0047(7)

loop_
_atom_type_symbol
_atom_type_description
_atom_type_scat_dispersion_real
_atom_type_scat_dispersion_imag
_atom_type_scat_source
C C 0.0181 0.0091 'International Tables Vol C Tables 4.2.6.8 and 6.1.1.4'
H H 0.0000 0.0000 'International Tables Vol C Tables 4.2.6.8 and 6.1.1.4'
N N 0.0311 0.0180 'International Tables Vol C Tables 4.2.6.8 and 6.1.1.4'
O O 0.0492 0.0322 'International Tables Vol C Tables 4.2.6.8 and 6.1.1.4'

loop_
_exptl_crystal_face_index_h
_exptl_crystal_face_index_k
_exptl_crystal_face_index_l
_exptl_crystal_face_perp_dist
_exptl_oxdiff_crystal_face_indexfrac_h
_exptl_oxdiff_crystal_face_indexfrac_k
_exptl_oxdiff_crystal_face_indexfrac_l
_exptl_oxdiff_crystal_face_x
_exptl_oxdiff_crystal_face_y
_exptl_oxdiff_crystal_face_z
-4 -6 22 0.0720 -4.4250 -6.2532 22.1207 -0.2486 0.8337 0.4932
5 -4 24 0.1167 4.6468 -4.3707 24.2419 -0.2456 0.8308 -0.4995
9 2 1 0.1411 9.1201 2.2115 0.7483 0.0178 -0.0526 -0.9985
6 6 -19 0.1293 5.6557 5.9475 -19.3975 0.2230 -0.7465 -0.6269
-1 6 -27 0.0925 -1.3095 5.8219 -26.7543 0.2818 -0.9502 0.1330
-7 -1 24 0.0965 -6.8644 -0.6219 24.1942 -0.6574 0.4009 0.6380
0 1 33 0.0811 0.0491 1.0169 33.2743 -0.8431 0.5163 -0.1507
9 2 1 0.1328 9.1785 1.8455 1.1473 0.0300 -0.0161 -0.9994
1 -1 -33 0.0689 0.8209 -0.8486 -33.3866 0.8515 -0.5212 0.0569
-7 -7 -8 0.0968 -6.5010 -6.7629 -7.9412 0.4544 0.3113 0.8346
-1 10 11 0.0987 -1.1857 9.5536 11.0682 -0.8203 -0.5644 -0.0923
6 7 8 0.1219 6.2262 7.0307 8.2479 -0.4816 -0.3300 -0.8119
9 3 3 0.1352 8.8852 2.8170 3.3971 -0.0830 -0.0554 -0.9950
7 -7 -8 0.0959 6.6395 -6.9180 -7.9312 0.6935 0.4782 -0.5390
-8 5 -4 0.1533 -7.9648 5.1267 -3.5686 -0.3440 -0.5592 0.7543
-7 -7 0 0.0841 -6.7109 -7.0928 -0.2369 0.2872 0.4725 0.8332
7 -7 4 0.0837 6.5927 -7.0760 3.6413 0.4279 0.6970 -0.5753
9 4 2 0.1373 8.5856 3.9576 1.5449 -0.1087 -0.1815 -0.9774
6 8 0 0.1326 5.8898 7.9167 -0.2027 -0.3376 -0.5546 -0.7606
-2 10 -3 0.1147 -1.5817 9.9906 -2.8864 -0.5220 -0.8530 -0.0056

loop_
_geom_angle_atom_site_label_1
_geom_angle_atom_site_label_2
_geom_angle_atom_site_label_3
_geom_angle
C2 C1 C21 110.19(18)
C2 C1 C41 107.28(18)
C2 C1 C61 107.29(18)
C21 C1 C41 109.29(17)
C21 C1 C61 108.94(18)
C41 C1 C61 113.80(18)
C3 C2 C1 178.5(2)
C2 C3 C4 176.3(3)
C5 C4 C3 176.1(3)
C4 C5 C6 174.1(3)
C7 C6 C5 174.1(3)
C6 C7 C8 172.5(3)
C9 C8 C7 176.7(3)
C8 C9 C10 179.0(3)
C11 C10 C9 178.2(3)
C10 C11 C12 175.2(3)
C13 C12 C11 175.4(2)
C12 C13 C14 175.2(2)
C13 C14 C81 107.11(17)
C13 C14 C101 106.07(17)
C13 C14 C121 110.33(18)
C81 C14 C101 113.11(17)
C121 C14 C81 109.70(18)
C121 C14 C101 110.40(17)
C22 C21 C1 121.06(19)
C22 C21 C26 119.3(2)
C26 C21 C1 119.2(2)
C21 C22 C23 121.0(2)
C22 C23 C27 119.0(2)
C24 C23 C22 118.0(2)
C24 C23 C27 123.0(2)
C23 C24 C25 122.4(2)
C24 C25 C31 120.8(2)
C26 C25 C24 117.6(2)
C26 C25 C31 121.6(2)
C25 C26 C21 121.7(2)
C28 C27 C23 112.2(2)
C29 C27 C23 110.1(2)
C29 C27 C28 109.4(3)
C29 C27 C30 109.4(3)
C30 C27 C23 108.3(2)
C30 C27 C28 107.4(2)
C25 C31 C32A 110.2(6)
C25 C31 C33 113.1(3)
C25 C31 C34 107.9(3)
C25 C31 C34A 104.4(5)
C32 C31 C25 111.5(3)
C32 C31 C32A 128.8(6)
C32 C31 C33 110.3(4)
C32 C31 C33A 75.7(7)
C32 C31 C34 109.9(4)
C32 C31 C34A 36.2(5)
C32A C31 C33 23.0(7)
C32A C31 C34 83.5(7)
C32A C31 C34A 104.9(8)
C33 C31 C34 103.7(4)
C33 C31 C34A 82.2(6)
C33A C31 C25 113.5(5)
C33A C31 C32A 112.4(9)
C33A C31 C33 125.9(7)
C33A C31 C34 35.5(6)
C33A C31 C34A 110.7(8)
C34 C31 C34A 141.2(6)
C42 C41 C1 117.5(2)
C46 C41 C1 123.5(2)
C46 C41 C42 118.9(2)
C43 C42 C41 121.9(2)
C42 C43 C51 121.1(2)
C44 C43 C42 117.2(2)
C44 C43 C51 121.7(2)
C43 C44 C45 123.1(2)
C44 C45 C46 117.6(2)
C44 C45 C47 120.3(2)
C46 C45 C47 122.1(2)
C41 C46 C45 121.2(2)
C45 C47 C15 109.7(3)
C48 C47 C15 109.3(4)
C48 C47 C45 108.4(3)
C50 C47 C15 107.2(3)
C50 C47 C45 112.8(2)
C50 C47 C48 109.3(3)
C121 C49 C125 121.1(2)
C43 C51 C52 110.3(3)
C43 C51 C52A 113.3(3)
C43 C51 C53A 107.9(3)
C52 C51 C52A 135.6(4)
C53 C51 C43 107.4(3)
C53 C51 C52 105.0(4)
C53 C51 C52A 54.2(4)
C53 C51 C53A 143.5(4)
C53A C51 C52 71.0(4)
C53A C51 C52A 102.3(4)
C54 C51 C43 109.6(3)
C54 C51 C52 109.7(4)
C54 C51 C52A 62.3(4)
C54 C51 C53 114.8(4)
C54 C51 C53A 42.6(4)
C54 C51 C54A 135.5(4)
C54A C51 C43 114.3(3)
C54A C51 C52 47.1(4)
C54A C51 C52A 105.3(4)
C54A C51 C53 58.7(4)
C54A C51 C53A 113.3(4)
C62 C61 C1 119.6(2)
C66 C61 C1 121.3(2)
C66 C61 C62 119.1(2)
C63 C62 C61 121.1(2)
C62 C63 C64 118.1(2)
C62 C63 C67 123.1(2)
C64 C63 C67 118.8(2)
C65 C64 C63 122.5(2)
C64 C65 C66 117.5(2)
C64 C65 C71 121.7(2)
C66 C65 C71 120.9(2)
C61 C66 C65 121.8(2)
C63 C67 C70 109.4(2)
C68 C67 C63 112.3(2)
C68 C67 C70 108.4(2)
C69 C67 C63 109.8(2)
C69 C67 C68 107.9(2)
C69 C67 C70 108.9(2)
C65 C71 C72 113.7(3)
C65 C71 C72A 113.9(3)
C65 C71 C74 107.8(3)
C65 C71 C74A 106.6(3)
C72 C71 C72A 132.4(4)
C72 C71 C74 103.1(4)
C72 C71 C74A 66.4(5)
C72A C71 C74 60.4(4)
C72A C71 C74A 101.0(5)
C73 C71 C65 110.0(3)
C73 C71 C72 113.7(4)
C73 C71 C72A 48.7(4)
C73 C71 C74 108.0(4)
C73 C71 C74A 54.7(4)
C73A C71 C65 111.6(4)
C73A C71 C72 45.7(4)
C73A C71 C72A 112.6(5)
C73A C71 C73 138.4(4)
C73A C71 C74 60.0(4)
C73A C71 C74A 110.4(5)
C74 C71 C74A 145.3(4)
C82 C81 C14 117.88(19)
C86 C81 C14 122.9(2)
C86 C81 C82 119.2(2)
C83 C82 C81 121.3(2)
C82 C83 C84 117.8(2)
C82 C83 C87 123.1(2)
C84 C83 C87 119.1(2)
C85 C84 C83 122.6(2)
C84 C85 C86 117.6(2)
C84 C85 C91 122.6(2)
C86 C85 C91 119.7(2)
C81 C86 C85 121.5(2)
C88 C87 C83 109.6(2)
C89 C87 C83 108.8(2)
C89 C87 C88 109.5(3)
C90 C87 C83 112.1(2)
C90 C87 C88 108.7(3)
C90 C87 C89 108.2(3)
C85 C91 C92 108.5(2)
C85 C91 C93 109.9(2)
C85 C91 C94 112.2(2)
C92 C91 C94 109.1(3)
C93 C91 C92 109.6(3)
C93 C91 C94 107.6(3)
C102 C101 C14 118.99(19)
C106 C101 C14 121.82(19)
C106 C101 C102 119.2(2)
C103 C102 C101 121.4(2)
C102 C103 C104 117.7(2)
C102 C103 C107 122.5(2)
C104 C103 C107 119.8(2)
C105 C104 C103 122.6(2)
C104 C105 C106 117.7(2)
C104 C105 C111 122.7(2)
C106 C105 C111 119.6(2)
C101 C106 C105 121.4(2)
C103 C107 C109 109.3(3)
C108 C107 C103 112.4(2)
C108 C107 C109 108.4(3)
C108 C107 C110 109.0(3)
C110 C107 C103 109.5(2)
C110 C107 C109 108.1(3)
C112 C111 C105 109.9(3)
C112 C111 C113 107.4(3)
C113 C111 C105 108.8(3)
C114 C111 C105 112.4(3)
C114 C111 C112 110.4(4)
C114 C111 C113 107.8(4)
C49 C121 C14 119.8(2)
C122 C121 C14 120.6(2)
C122 C121 C49 119.4(2)
C121 C122 C123 121.3(2)
C122 C123 C124 117.6(2)
C122 C123 C131 121.4(2)
C124 C123 C131 120.9(2)
C125 C124 C123 122.4(2)
C49 C125 C127 118.7(3)
C124 C125 C49 118.1(2)
C124 C125 C127 123.1(2)
C128 C127 C125 107.5(2)
C128 C127 C129 110.3(3)
C128 C127 C130 108.4(3)
C129 C127 C125 110.0(2)
C130 C127 C125 112.3(3)
C130 C127 C129 108.3(3)
C123 C131 C133 112.7(3)
C123 C131 C134 107.0(3)
C123 C131 C136 111.5(5)
C123 C131 C137 103.1(5)
C132 C131 C123 112.2(3)
C132 C131 C133 113.5(4)
C132 C131 C134 109.2(4)
C132 C131 C136 40.3(6)
C132 C131 C137 55.8(5)
C133 C131 C134 101.5(4)
C133 C131 C136 135.3(6)
C133 C131 C137 68.2(5)
C135 C131 C123 116.2(6)
C135 C131 C132 131.6(6)
C135 C131 C133 48.1(6)
C135 C131 C134 54.0(7)
C135 C131 C136 114.6(8)
C135 C131 C137 113.3(9)
C136 C131 C134 71.3(7)
C136 C131 C137 95.7(8)
C137 C131 C134 149.8(5)
C150 C141 C142 118.6(2)
N140 C141 C142 118.3(2)
N140 C141 C150 123.0(2)
C147 C142 C141 118.7(2)
N143 C142 C141 118.6(2)
N143 C142 C147 122.6(2)
C145 C144 C194 121.3(2)
N143 C144 C145 122.6(2)
N143 C144 C194 116.0(2)
C146 C145 C144 119.1(3)
C145 C146 C147 120.0(2)
C142 C147 C148 119.8(3)
C146 C147 C142 117.0(2)
C146 C147 C148 123.2(2)
C149 C148 C147 121.1(3)
C148 C149 C150 120.6(3)
C141 C150 C149 120.3(3)
C151 C150 C141 116.4(2)
C151 C150 C149 123.3(2)
C152 C151 C150 120.4(2)
C151 C152 C153 119.5(3)
C152 C153 C154 122.3(2)
N140 C153 C152 121.9(2)
N140 C153 C154 115.8(2)
C155 C154 C153 122.7(2)
C159 C154 C153 119.5(2)
C159 C154 C155 117.7(2)
C156 C155 C154 121.3(2)
C155 C156 C157 120.1(2)
C156 C157 C158 119.9(2)
O160 C157 C156 115.3(2)
O160 C157 C158 124.7(2)
C157 C158 C159 119.2(2)
C154 C159 C158 121.7(2)
O160 C161 C171 114.5(2)
C172 C171 C161 118.2(2)
C176 C171 C161 123.7(2)
C176 C171 C172 118.0(2)
C173 C172 C171 121.3(2)
C174 C173 C172 119.1(2)
C173 C174 C175 120.8(2)
C173 C174 O177 118.6(2)
C175 C174 O177 120.5(2)
C174 C175 C176 119.7(2)
C175 C176 C171 120.9(2)
C182 C181 O177 117.9(2)
C186 C181 C182 120.8(2)
C186 C181 O177 121.3(2)
C181 C182 C183 118.7(2)
C184 C183 C182 121.7(2)
C183 C184 C187 119.5(2)
C185 C184 C183 118.2(2)
C185 C184 C187 122.3(2)
C184 C185 C186 120.9(2)
C181 C186 C185 119.7(2)
O188 C187 C184 114.3(2)
C196 C191 C192 119.6(2)
O188 C191 C192 115.8(2)
O188 C191 C196 124.6(2)
C193 C192 C191 120.3(2)
C192 C193 C194 121.3(2)
C193 C194 C144 122.3(2)
C195 C194 C144 120.1(2)
C195 C194 C193 117.6(2)
C194 C195 C196 121.9(2)
C195 C196 C191 119.3(2)
C153 N140 C141 118.4(2)
C144 N143 C142 118.1(2)
C157 O160 C161 118.84(19)
C181 O177 C174 116.30(17)
C191 O188 C187 118.02(19)

loop_
_geom_bond_atom_site_label_1
_geom_bond_atom_site_label_2
_geom_bond_distance
C1 C2 1.472(3)
C1 C21 1.541(3)
C1 C41 1.548(3)
C1 C61 1.559(3)
C2 C3 1.203(3)
C3 C4 1.364(3)
C4 C5 1.207(3)
C5 C6 1.356(3)
C6 C7 1.213(3)
C7 C8 1.349(3)
C8 C9 1.214(3)
C9 C10 1.354(3)
C10 C11 1.214(3)
C11 C12 1.365(3)
C12 C13 1.203(3)
C13 C14 1.474(3)
C14 C81 1.550(3)
C14 C101 1.552(3)
C14 C121 1.535(3)
C15 C47 1.547(5)
C21 C22 1.382(3)
C21 C26 1.389(3)
C22 C23 1.398(3)
C23 C24 1.386(4)
C23 C27 1.534(3)
C24 C25 1.399(4)
C25 C26 1.382(3)
C25 C31 1.532(4)
C27 C28 1.530(4)
C27 C29 1.525(4)
C27 C30 1.528(4)
C31 C32 1.484(7)
C31 C32A 1.540(12)
C31 C33 1.548(7)
C31 C33A 1.501(11)
C31 C34 1.571(7)
C31 C34A 1.586(11)
C41 C42 1.395(3)
C41 C46 1.381(3)
C42 C43 1.387(3)
C43 C44 1.385(4)
C43 C51 1.532(3)
C44 C45 1.389(4)
C45 C46 1.398(3)
C45 C47 1.531(4)
C47 C48 1.512(6)
C47 C50 1.502(4)
C49 C121 1.387(3)
C49 C125 1.390(4)
C51 C52 1.576(6)
C51 C52A 1.602(7)
C51 C53 1.507(6)
C51 C53A 1.539(7)
C51 C54 1.471(6)
C51 C54A 1.482(7)
C61 C62 1.400(3)
C61 C66 1.379(3)
C62 C63 1.386(3)
C63 C64 1.396(3)
C63 C67 1.533(3)
C64 C65 1.389(3)
C65 C66 1.398(3)
C65 C71 1.526(4)
C67 C68 1.528(4)
C67 C69 1.524(4)
C67 C70 1.535(4)
C71 C72 1.535(7)
C71 C72A 1.536(7)
C71 C73 1.474(7)
C71 C73A 1.454(8)
C71 C74 1.574(7)
C71 C74A 1.592(8)
C81 C82 1.401(3)
C81 C86 1.376(3)
C82 C83 1.381(3)
C83 C84 1.400(4)
C83 C87 1.537(3)
C84 C85 1.387(4)
C85 C86 1.401(3)
C85 C91 1.530(4)
C87 C88 1.534(4)
C87 C89 1.534(4)
C87 C90 1.529(4)
C91 C92 1.530(4)
C91 C93 1.530(4)
C91 C94 1.534(4)
C101 C102 1.395(3)
C101 C106 1.380(3)
C102 C103 1.385(3)
C103 C104 1.396(3)
C103 C107 1.531(3)
C104 C105 1.385(4)
C105 C106 1.399(3)
C105 C111 1.534(4)
C107 C108 1.512(4)
C107 C109 1.533(5)
C107 C110 1.517(4)
C111 C112 1.507(5)
C111 C113 1.529(5)
C111 C114 1.494(5)
C121 C122 1.383(3)
C122 C123 1.390(3)
C123 C124 1.400(4)
C123 C131 1.523(4)
C124 C125 1.379(4)
C125 C127 1.536(4)
C127 C128 1.524(5)
C127 C129 1.531(5)
C127 C130 1.530(5)
C131 C132 1.454(6)
C131 C133 1.534(6)
C131 C134 1.625(7)
C131 C135 1.410(10)
C131 C136 1.567(10)
C131 C137 1.618(11)
C141 C142 1.449(4)
C141 C150 1.407(3)
C141 N140 1.355(3)
C142 C147 1.414(3)
C142 N143 1.353(3)
C144 C145 1.405(3)
C144 C194 1.481(3)
C144 N143 1.330(3)
C145 C146 1.359(4)
C146 C147 1.400(4)
C147 C148 1.430(4)
C148 C149 1.341(4)
C149 C150 1.432(4)
C150 C151 1.405(4)
C151 C152 1.356(4)
C152 C153 1.404(4)
C153 C154 1.484(4)
C153 N140 1.335(3)
C154 C155 1.394(3)
C154 C159 1.386(3)
C155 C156 1.377(4)
C156 C157 1.383(3)
C157 C158 1.386(3)
C157 O160 1.374(3)
C158 C159 1.389(3)
C161 C171 1.509(3)
C161 O160 1.430(3)
C171 C172 1.391(3)
C171 C176 1.386(3)
C172 C173 1.385(4)
C173 C174 1.372(4)
C174 C175 1.375(4)
C174 O177 1.399(3)
C175 C176 1.382(3)
C181 C182 1.381(3)
C181 C186 1.375(3)
C181 O177 1.394(3)
C182 C183 1.387(4)
C183 C184 1.387(4)
C184 C185 1.385(3)
C184 C187 1.515(3)
C185 C186 1.385(3)
C187 O188 1.424(3)
C191 C192 1.387(4)
C191 C196 1.385(3)
C191 O188 1.377(3)
C192 C193 1.369(4)
C193 C194 1.397(4)
C194 C195 1.382(3)
C195 C196 1.385(3)
